data_4301097
loop_
_publ_author_name
'Sylvie Choua'
'Jean-Pierre Djukic'
'J\'er\^ome Dall\'ery'
'Andr\'e Bieber'
'Richard Welter'
'Jean-Paul Gisselbrecht'
'Philippe Turek'
'Louis Ricard'

_publ_contact_author_address
;Institut de Chimie de Strasbourg 
CNRS
Universite Louis Pasteur
4 rue Blaise Pascal 
67000 Strasbourg 
France
;
_publ_contact_author_email choua@chimie.u-strasbg.fr
_publ_contact_author_name 'Sylvie CHOUA'
_publ_section_title
;
Stable and Highly Persistent Quinoxaline-Centered Metalloorganic Radical
Anions: Preparation, Structural, Spectroscopic, and Computational
Investigations
;
_journal_name_full 'Inorganic Chemistry'
_journal_page_first 149
_journal_page_last 163
_journal_paper_doi 10.1021/ic801434h
_journal_volume 48
_journal_year 2009
_chemical_formula_moiety 'C40 H22 N2 O7 Re2, C H2 Cl2'
_chemical_formula_sum 'C41 H24 Cl2 N2 O7 Re2'
_chemical_formula_weight 1099.92
_chemical_name_systematic
; 
 ? 
;
_space_group_IT_number 2
_symmetry_cell_setting triclinic
_symmetry_space_group_name_Hall '-P 1'
_symmetry_space_group_name_H-M 'P -1'
_atom_sites_solution_hydrogens geom
_atom_sites_solution_primary direct
_atom_sites_solution_secondary difmap
_audit_creation_method SHELXL-97
_cell_angle_alpha 101.64(5)
_cell_angle_beta 102.18(5)
_cell_angle_gamma 112.15(5)
_cell_formula_units_Z 2
_cell_length_a 12.016(2)
_cell_length_b 12.949(2)
_cell_length_c 13.764(3)
_cell_measurement_reflns_used 5323
_cell_measurement_temperature 173(2)
_cell_measurement_theta_max 30.034
_cell_measurement_theta_min 0.998
_cell_volume 1842.9(13)
_computing_cell_refinement 'Denzo (Nonius B.V., 1998)'
_computing_data_collection 'Collect (Nonius B.V., 1998)'
_computing_data_reduction 'Denzo (Nonius B.V., 1998)'
_computing_molecular_graphics 'PLATON 98 (Spek, 1998)'
_computing_publication_material 'SHELXL-97 (Sheldrick, 1997)'
_computing_structure_refinement 'SHELXL-97 (Sheldrick, 1997)'
_computing_structure_solution 'SHELXS-97 (Sheldrick, 1997)'
_diffrn_ambient_temperature 173(2)
_diffrn_measured_fraction_theta_full 0.988
_diffrn_measured_fraction_theta_max 0.988
_diffrn_measurement_device_type KappaCCD
_diffrn_measurement_method '\p scans'
_diffrn_radiation_monochromator graphite
_diffrn_radiation_source 'fine-focus sealed tube'
_diffrn_radiation_type MoK\a
_diffrn_radiation_wavelength 0.71073
_diffrn_reflns_av_R_equivalents 0.0325
_diffrn_reflns_av_sigmaI/netI 0.0673
_diffrn_reflns_limit_h_max 15
_diffrn_reflns_limit_h_min -16
_diffrn_reflns_limit_k_max 18
_diffrn_reflns_limit_k_min -18
_diffrn_reflns_limit_l_max 19
_diffrn_reflns_limit_l_min -16
_diffrn_reflns_number 14655
_diffrn_reflns_theta_full 30.03
_diffrn_reflns_theta_max 30.03
_diffrn_reflns_theta_min 1.59
_exptl_absorpt_coefficient_mu 6.762
_exptl_absorpt_correction_type none
_exptl_crystal_colour red
_exptl_crystal_density_diffrn 1.982
_exptl_crystal_density_method 'not measured'
_exptl_crystal_description prism
_exptl_crystal_F_000 1048
_exptl_crystal_size_max 0.09
_exptl_crystal_size_mid 0.08
_exptl_crystal_size_min 0.07
_refine_diff_density_max 1.788
_refine_diff_density_min -1.625
_refine_diff_density_rms 0.253
_refine_ls_extinction_method none
_refine_ls_goodness_of_fit_ref 1.049
_refine_ls_hydrogen_treatment constr
_refine_ls_matrix_type full
_refine_ls_number_parameters 487
_refine_ls_number_reflns 10633
_refine_ls_number_restraints 0
_refine_ls_restrained_S_all 1.049
_refine_ls_R_factor_all 0.0622
_refine_ls_R_factor_gt 0.0425
_refine_ls_shift/su_max 0.004
_refine_ls_shift/su_mean 0.000
_refine_ls_structure_factor_coef Fsqd
_refine_ls_weighting_details 'calc w=1/[\s^2^(Fo^2^)+(0.0500P)^2^+0.0000P] where P=(Fo^2^+2Fc^2^)/3'
_refine_ls_weighting_scheme calc
_refine_ls_wR_factor_gt 0.0963
_refine_ls_wR_factor_ref 0.1050
_reflns_number_gt 8148
_reflns_number_total 10633
_reflns_threshold_expression >2sigma(I)
_cod_data_source_file ic801434h_si_001_3.cif
_cod_data_source_block 3b
_cod_database_code 4301097

loop_
_symmetry_equiv_pos_as_xyz
'x, y, z'
'-x, -y, -z'

loop_
_atom_site_label
_atom_site_type_symbol
_atom_site_fract_x
_atom_site_fract_y
_atom_site_fract_z
_atom_site_U_iso_or_equiv
_atom_site_adp_type
_atom_site_occupancy
_atom_site_symmetry_multiplicity
_atom_site_calc_flag
_atom_site_refinement_flags
_atom_site_disorder_assembly
_atom_site_disorder_group
Re1 Re 0.056792(17) 0.199828(16) 0.226257(15) 0.01829(6) Uani 1 1 d . . .
Re2 Re 0.443797(17) -0.095704(17) 0.186400(16) 0.02124(6) Uani 1 1 d . . .
Cl1 Cl 0.9943(2) 0.66235(18) 0.05600(17) 0.0656(6) Uani 1 1 d . . .
Cl2 Cl 0.7331(2) 0.5153(2) 0.02920(19) 0.0780(7) Uani 1 1 d . . .
O2 O 0.1567(5) 0.4460(4) 0.2054(4) 0.0502(13) Uani 1 1 d . . .
O3 O -0.1679(4) 0.2354(4) 0.2733(3) 0.0386(10) Uani 1 1 d . . .
O1 O -0.1047(4) 0.0779(4) -0.0057(3) 0.0384(10) Uani 1 1 d . . .
O6 O 0.5251(4) -0.2945(4) 0.1803(4) 0.0525(13) Uani 1 1 d . . .
O5 O 0.6479(4) 0.0028(4) 0.0795(3) 0.0392(10) Uani 1 1 d . . .
O7 O 0.6304(5) 0.0390(5) 0.4136(4) 0.0547(13) Uani 1 1 d . . .
O4 O 0.2380(4) -0.2466(4) -0.0312(3) 0.0357(9) Uani 1 1 d . . .
N1 N 0.1995(4) 0.1437(3) 0.1984(3) 0.0183(8) Uani 1 1 d . . .
N2 N 0.3554(4) 0.0285(3) 0.2052(3) 0.0191(8) Uani 1 1 d . . .
C22 C 0.0620(4) 0.0308(4) 0.2702(4) 0.0186(9) Uani 1 1 d . . .
C1 C -0.0444(5) 0.1243(5) 0.0800(4) 0.0250(11) Uani 1 1 d . . .
C40 C 0.3025(5) -0.1704(4) 0.2584(4) 0.0214(10) Uani 1 1 d . . .
C3 C -0.0826(5) 0.2236(4) 0.2578(4) 0.0241(11) Uani 1 1 d . . .
C41 C 0.8907(10) 0.5496(11) 0.0797(12) 0.131(6) Uani 1 1 d . . .
H41A H 0.9117 0.5664 0.1565 0.157 Uiso 1 1 calc . . .
H41B H 0.9030 0.4794 0.0520 0.157 Uiso 1 1 calc . . .
C27 C 0.1764(5) 0.0538(4) 0.2353(4) 0.0187(9) Uani 1 1 d . . .
C35 C 0.2329(4) -0.1069(4) 0.2816(4) 0.0176(9) Uani 1 1 d . . .
C15 C 0.3052(5) 0.2578(4) 0.4170(4) 0.0213(10) Uani 1 1 d . . .
C30 C 0.3043(5) 0.1831(4) 0.1662(4) 0.0225(10) Uani 1 1 d . . .
C8 C 0.1680(5) 0.2363(4) 0.3978(4) 0.0191(10) Uani 1 1 d . . .
C21 C 0.0688(4) 0.1144(4) 0.3604(4) 0.0183(9) Uani 1 1 d . . .
C28 C 0.2549(5) -0.0061(4) 0.2402(4) 0.0183(9) Uani 1 1 d . . .
C16 C 0.3514(5) 0.1864(5) 0.4580(4) 0.0250(11) Uani 1 1 d . . .
H16 H 0.2953 0.1217 0.4731 0.030 Uiso 1 1 calc . . .
C9 C 0.1629(5) 0.3211(4) 0.4884(4) 0.0214(10) Uani 1 1 d . . .
C39 C 0.2762(5) -0.2713(4) 0.2884(4) 0.0257(11) Uani 1 1 d . . .
H39 H 0.3185 -0.3179 0.2713 0.031 Uiso 1 1 calc . . .
C4 C 0.3114(5) -0.1897(5) 0.0477(4) 0.0236(11) Uani 1 1 d . . .
C5 C 0.5717(5) -0.0283(5) 0.1186(4) 0.0269(11) Uani 1 1 d . . .
C20 C 0.3914(5) 0.3548(4) 0.4002(4) 0.0247(11) Uani 1 1 d . . .
H20 H 0.3629 0.4066 0.3750 0.030 Uiso 1 1 calc . . .
C10 C 0.2071(6) 0.3182(5) 0.5897(5) 0.0309(12) Uani 1 1 d . . .
H10 H 0.2319 0.2586 0.5996 0.037 Uiso 1 1 calc . . .
C2 C 0.1190(5) 0.3525(5) 0.2110(4) 0.0283(12) Uani 1 1 d . . .
C26 C -0.0374(5) 0.0758(5) 0.3983(4) 0.0255(11) Uani 1 1 d . . .
H26 H -0.0363 0.1267 0.4591 0.031 Uiso 1 1 calc . . .
C6 C 0.4955(5) -0.2199(5) 0.1813(5) 0.0339(14) Uani 1 1 d . . .
C23 C -0.0473(5) -0.0785(4) 0.2202(4) 0.0215(10) Uani 1 1 d . . .
H23 H -0.0513 -0.1315 0.1593 0.026 Uiso 1 1 calc . . .
C37 C 0.1293(5) -0.2386(5) 0.3705(4) 0.0272(12) Uani 1 1 d . . .
H37 H 0.0726 -0.2612 0.4094 0.033 Uiso 1 1 calc . . .
C12 C 0.1811(6) 0.4886(5) 0.6653(5) 0.0338(13) Uani 1 1 d . . .
H12 H 0.1869 0.5445 0.7250 0.041 Uiso 1 1 calc . . .
C24 C -0.1470(5) -0.1077(5) 0.2595(5) 0.0299(13) Uani 1 1 d . . .
H24 H -0.2208 -0.1798 0.2251 0.036 Uiso 1 1 calc . . .
C14 C 0.1299(5) 0.4122(4) 0.4792(4) 0.0256(11) Uani 1 1 d . . .
H14 H 0.1010 0.4181 0.4117 0.031 Uiso 1 1 calc . . .
C19 C 0.5178(5) 0.3776(5) 0.4195(5) 0.0322(13) Uani 1 1 d . . .
H19 H 0.5751 0.4441 0.4074 0.039 Uiso 1 1 calc . . .
C7 C 0.5658(6) -0.0065(5) 0.3310(5) 0.0309(12) Uani 1 1 d . . .
C25 C -0.1389(5) -0.0296(5) 0.3514(5) 0.0296(12) Uani 1 1 d . . .
H25 H -0.2059 -0.0515 0.3808 0.036 Uiso 1 1 calc . . .
C29 C 0.3858(5) 0.1288(4) 0.1746(4) 0.0208(10) Uani 1 1 d . . .
C36 C 0.1512(5) -0.1385(4) 0.3416(4) 0.0223(10) Uani 1 1 d . . .
H36 H 0.1113 -0.0908 0.3622 0.027 Uiso 1 1 calc . . .
C31 C 0.3304(6) 0.2812(5) 0.1283(5) 0.0324(13) Uani 1 1 d . . .
H31 H 0.2712 0.3132 0.1170 0.039 Uiso 1 1 calc . . .
C38 C 0.1907(5) -0.3064(5) 0.3423(4) 0.0272(11) Uani 1 1 d . . .
H38 H 0.1740 -0.3768 0.3600 0.033 Uiso 1 1 calc . . .
C33 C 0.5288(6) 0.2812(5) 0.1248(5) 0.0365(14) Uani 1 1 d . . .
H33 H 0.6081 0.3175 0.1139 0.044 Uiso 1 1 calc . . .
C18 C 0.5598(5) 0.3024(5) 0.4567(5) 0.0366(14) Uani 1 1 d . . .
H18 H 0.6456 0.3158 0.4682 0.044 Uiso 1 1 calc . . .
C34 C 0.5020(5) 0.1831(5) 0.1564(5) 0.0296(12) Uani 1 1 d . . .
H34 H 0.5618 0.1517 0.1661 0.035 Uiso 1 1 calc . . .
C17 C 0.4758(6) 0.2073(5) 0.4770(5) 0.0328(13) Uani 1 1 d . . .
H17 H 0.5047 0.1567 0.5040 0.039 Uiso 1 1 calc . . .
C11 C 0.2152(7) 0.3996(6) 0.6751(5) 0.0417(15) Uani 1 1 d . . .
H11 H 0.2451 0.3947 0.7429 0.050 Uiso 1 1 calc . . .
C32 C 0.4433(6) 0.3286(5) 0.1082(5) 0.0373(15) Uani 1 1 d . . .
H32 H 0.4627 0.3942 0.0829 0.045 Uiso 1 1 calc . . .
C13 C 0.1383(5) 0.4936(5) 0.5656(5) 0.0295(12) Uani 1 1 d . . .
H13 H 0.1143 0.5539 0.5567 0.035 Uiso 1 1 calc . . .

loop_
_atom_site_aniso_label
_atom_site_aniso_U_11
_atom_site_aniso_U_22
_atom_site_aniso_U_33
_atom_site_aniso_U_23
_atom_site_aniso_U_13
_atom_site_aniso_U_12
Re1 0.02001(11) 0.01685(10) 0.02010(11) 0.00591(8) 0.00699(8) 0.00980(8)
Re2 0.01701(11) 0.02160(11) 0.02743(13) 0.00680(9) 0.00946(9) 0.00998(8)
Cl1 0.0539(12) 0.0555(12) 0.0617(14) 0.0097(10) 0.0114(10) 0.0054(9)
Cl2 0.0604(13) 0.0879(16) 0.0677(15) 0.0361(13) 0.0247(12) 0.0056(12)
O2 0.084(4) 0.021(2) 0.053(3) 0.015(2) 0.034(3) 0.022(2)
O3 0.035(2) 0.049(3) 0.038(3) 0.007(2) 0.012(2) 0.028(2)
O1 0.038(3) 0.044(3) 0.027(2) 0.002(2) 0.002(2) 0.021(2)
O6 0.042(3) 0.035(2) 0.091(4) 0.020(3) 0.024(3) 0.027(2)
O5 0.033(2) 0.037(2) 0.048(3) 0.008(2) 0.026(2) 0.0099(19)
O7 0.041(3) 0.070(4) 0.042(3) -0.002(3) -0.004(2) 0.032(3)
O4 0.034(2) 0.038(2) 0.032(2) 0.006(2) 0.011(2) 0.015(2)
N1 0.018(2) 0.019(2) 0.020(2) 0.0054(17) 0.0082(17) 0.0087(17)
N2 0.020(2) 0.0158(19) 0.021(2) 0.0042(17) 0.0080(18) 0.0070(16)
C22 0.020(2) 0.021(2) 0.021(3) 0.009(2) 0.011(2) 0.012(2)
C1 0.025(3) 0.028(3) 0.024(3) 0.009(2) 0.008(2) 0.014(2)
C40 0.021(2) 0.018(2) 0.026(3) 0.008(2) 0.010(2) 0.008(2)
C3 0.025(3) 0.022(2) 0.028(3) 0.007(2) 0.006(2) 0.015(2)
C41 0.089(8) 0.136(10) 0.275(17) 0.165(12) 0.118(10) 0.076(8)
C27 0.020(2) 0.017(2) 0.018(2) 0.0050(19) 0.006(2) 0.0074(19)
C35 0.020(2) 0.015(2) 0.015(2) 0.0031(18) 0.0029(19) 0.0063(18)
C15 0.019(2) 0.022(2) 0.022(3) 0.005(2) 0.009(2) 0.009(2)
C30 0.026(3) 0.022(2) 0.020(3) 0.007(2) 0.011(2) 0.009(2)
C8 0.020(2) 0.017(2) 0.021(3) 0.006(2) 0.009(2) 0.0070(19)
C21 0.019(2) 0.018(2) 0.021(3) 0.007(2) 0.008(2) 0.0092(19)
C28 0.022(2) 0.015(2) 0.017(2) 0.0049(19) 0.008(2) 0.0061(19)
C16 0.028(3) 0.025(3) 0.020(3) 0.005(2) 0.003(2) 0.014(2)
C9 0.023(2) 0.020(2) 0.021(3) 0.004(2) 0.010(2) 0.009(2)
C39 0.027(3) 0.022(3) 0.032(3) 0.007(2) 0.009(2) 0.015(2)
C4 0.021(3) 0.023(3) 0.029(3) 0.008(2) 0.012(2) 0.009(2)
C5 0.023(3) 0.026(3) 0.029(3) 0.004(2) 0.010(2) 0.010(2)
C20 0.022(3) 0.022(2) 0.028(3) 0.006(2) 0.008(2) 0.008(2)
C10 0.040(3) 0.034(3) 0.032(3) 0.014(3) 0.019(3) 0.023(3)
C2 0.038(3) 0.025(3) 0.023(3) 0.003(2) 0.012(2) 0.016(2)
C26 0.027(3) 0.029(3) 0.031(3) 0.013(2) 0.016(2) 0.018(2)
C6 0.027(3) 0.029(3) 0.051(4) 0.014(3) 0.016(3) 0.015(3)
C23 0.020(2) 0.019(2) 0.027(3) 0.007(2) 0.007(2) 0.009(2)
C37 0.028(3) 0.024(3) 0.035(3) 0.016(2) 0.015(3) 0.011(2)
C12 0.035(3) 0.028(3) 0.033(3) -0.001(2) 0.015(3) 0.011(3)
C24 0.019(3) 0.022(3) 0.049(4) 0.017(3) 0.013(3) 0.006(2)
C14 0.027(3) 0.021(3) 0.029(3) 0.005(2) 0.007(2) 0.013(2)
C19 0.022(3) 0.031(3) 0.035(3) 0.007(3) 0.007(3) 0.006(2)
C7 0.027(3) 0.036(3) 0.030(3) 0.005(3) 0.009(3) 0.017(3)
C25 0.021(3) 0.027(3) 0.047(4) 0.017(3) 0.017(3) 0.011(2)
C29 0.020(2) 0.014(2) 0.026(3) 0.004(2) 0.009(2) 0.0053(19)
C36 0.021(2) 0.026(3) 0.023(3) 0.008(2) 0.008(2) 0.012(2)
C31 0.040(3) 0.030(3) 0.047(4) 0.021(3) 0.027(3) 0.024(3)
C38 0.031(3) 0.022(3) 0.030(3) 0.009(2) 0.010(2) 0.012(2)
C33 0.037(3) 0.029(3) 0.053(4) 0.017(3) 0.030(3) 0.013(3)
C18 0.022(3) 0.041(3) 0.040(4) 0.007(3) 0.009(3) 0.010(3)
C34 0.024(3) 0.027(3) 0.040(3) 0.011(3) 0.018(3) 0.009(2)
C17 0.030(3) 0.035(3) 0.034(3) 0.012(3) 0.004(3) 0.018(3)
C11 0.056(4) 0.043(4) 0.030(3) 0.014(3) 0.018(3) 0.022(3)
C32 0.047(4) 0.029(3) 0.054(4) 0.025(3) 0.036(3) 0.018(3)
C13 0.029(3) 0.025(3) 0.032(3) -0.001(2) 0.008(3) 0.015(2)

loop_
_atom_type_symbol
_atom_type_description
_atom_type_scat_dispersion_real
_atom_type_scat_dispersion_imag
_atom_type_scat_source
C C 0.0033 0.0016 'International Tables Vol C Tables 4.2.6.8 and 6.1.1.4'
H H 0.0000 0.0000 'International Tables Vol C Tables 4.2.6.8 and 6.1.1.4'
N N 0.0061 0.0033 'International Tables Vol C Tables 4.2.6.8 and 6.1.1.4'
O O 0.0106 0.0060 'International Tables Vol C Tables 4.2.6.8 and 6.1.1.4'
Re Re -1.0185 7.2310 'International Tables Vol C Tables 4.2.6.8 and 6.1.1.4'
Cl Cl 0.1484 0.1585 'International Tables Vol C Tables 4.2.6.8 and 6.1.1.4'

loop_
_geom_angle_atom_site_label_1
_geom_angle_atom_site_label_2
_geom_angle_atom_site_label_3
_geom_angle
_geom_angle_site_symmetry_1
_geom_angle_site_symmetry_3
_geom_angle_publ_flag
C2 Re1 C3 88.1(2) . . ?
C2 Re1 C1 93.3(2) . . ?
C3 Re1 C1 90.0(2) . . ?
C2 Re1 N1 102.39(19) . . ?
C3 Re1 N1 169.47(17) . . ?
C1 Re1 N1 90.61(19) . . ?
C2 Re1 C8 102.2(2) . . ?
C3 Re1 C8 95.2(2) . . ?
C1 Re1 C8 163.79(19) . . ?
N1 Re1 C8 81.51(16) . . ?
C2 Re1 C21 138.3(2) . . ?
C3 Re1 C21 88.44(18) . . ?
C1 Re1 C21 128.25(19) . . ?
N1 Re1 C21 82.90(15) . . ?
C8 Re1 C21 36.94(16) . . ?
C2 Re1 C22 158.5(2) . . ?
C3 Re1 C22 109.41(18) . . ?
C1 Re1 C22 98.9(2) . . ?
N1 Re1 C22 60.12(14) . . ?
C8 Re1 C22 64.90(17) . . ?
C21 Re1 C22 35.21(16) . . ?
C6 Re2 C5 87.0(2) . . ?
C6 Re2 C4 89.8(2) . . ?
C5 Re2 C4 91.2(2) . . ?
C6 Re2 C7 90.7(3) . . ?
C5 Re2 C7 93.4(2) . . ?
C4 Re2 C7 175.3(2) . . ?
C6 Re2 C40 93.0(2) . . ?
C5 Re2 C40 179.3(2) . . ?
C4 Re2 C40 88.0(2) . . ?
C7 Re2 C40 87.3(2) . . ?
C6 Re2 N2 168.75(19) . . ?
C5 Re2 N2 104.18(18) . . ?
C4 Re2 N2 89.26(19) . . ?
C7 Re2 N2 89.4(2) . . ?
C40 Re2 N2 75.76(15) . . ?
C27 N1 C30 119.0(4) . . ?
C27 N1 Re1 102.7(3) . . ?
C30 N1 Re1 137.8(3) . . ?
C28 N2 C29 118.2(4) . . ?
C28 N2 Re2 115.0(3) . . ?
C29 N2 Re2 126.4(3) . . ?
C23 C22 C21 121.0(4) . . ?
C23 C22 C27 119.4(4) . . ?
C21 C22 C27 119.3(4) . . ?
C23 C22 Re1 117.7(3) . . ?
C21 C22 Re1 70.0(2) . . ?
C27 C22 Re1 87.6(3) . . ?
O1 C1 Re1 178.8(5) . . ?
C39 C40 C35 116.5(4) . . ?
C39 C40 Re2 127.1(4) . . ?
C35 C40 Re2 116.3(3) . . ?
O3 C3 Re1 177.8(5) . . ?
Cl1 C41 Cl2 117.0(5) . . ?
Cl1 C41 H41A 108.0 . . ?
Cl2 C41 H41A 108.0 . . ?
Cl1 C41 H41B 108.0 . . ?
Cl2 C41 H41B 108.0 . . ?
H41A C41 H41B 107.3 . . ?
N1 C27 C28 122.3(4) . . ?
N1 C27 C22 109.4(4) . . ?
C28 C27 C22 128.3(4) . . ?
C36 C35 C40 120.9(4) . . ?
C36 C35 C28 124.0(4) . . ?
C40 C35 C28 115.1(4) . . ?
C20 C15 C16 117.7(5) . . ?
C20 C15 C8 120.5(4) . . ?
C16 C15 C8 121.7(4) . . ?
N1 C30 C29 119.7(4) . . ?
N1 C30 C31 119.0(4) . . ?
C29 C30 C31 121.2(4) . . ?
C21 C8 C9 117.4(4) . . ?
C21 C8 C15 118.7(4) . . ?
C9 C8 C15 107.7(4) . . ?
C21 C8 Re1 72.8(3) . . ?
C9 C8 Re1 122.5(3) . . ?
C15 C8 Re1 114.8(3) . . ?
C26 C21 C22 115.1(4) . . ?
C26 C21 C8 123.4(5) . . ?
C22 C21 C8 120.7(4) . . ?
C26 C21 Re1 118.6(3) . . ?
C22 C21 Re1 74.8(3) . . ?
C8 C21 Re1 70.3(2) . . ?
N2 C28 C27 119.5(4) . . ?
N2 C28 C35 116.5(4) . . ?
C27 C28 C35 124.0(4) . . ?
C17 C16 C15 121.5(5) . . ?
C17 C16 H16 119.2 . . ?
C15 C16 H16 119.2 . . ?
C10 C9 C14 116.6(5) . . ?
C10 C9 C8 119.0(4) . . ?
C14 C9 C8 124.0(4) . . ?
C38 C39 C40 122.5(5) . . ?
C38 C39 H39 118.7 . . ?
C40 C39 H39 118.7 . . ?
O4 C4 Re2 177.1(5) . . ?
O5 C5 Re2 174.2(5) . . ?
C19 C20 C15 121.5(4) . . ?
C19 C20 H20 119.2 . . ?
C15 C20 H20 119.2 . . ?
C11 C10 C9 121.4(5) . . ?
C11 C10 H10 119.3 . . ?
C9 C10 H10 119.3 . . ?
O2 C2 Re1 177.6(5) . . ?
C25 C26 C21 123.0(5) . . ?
C25 C26 H26 118.5 . . ?
C21 C26 H26 118.5 . . ?
O6 C6 Re2 178.3(5) . . ?
C24 C23 C22 120.4(5) . . ?
C24 C23 H23 119.8 . . ?
C22 C23 H23 119.8 . . ?
C36 C37 C38 119.6(5) . . ?
C36 C37 H37 120.2 . . ?
C38 C37 H37 120.2 . . ?
C11 C12 C13 117.8(5) . . ?
C11 C12 H12 121.1 . . ?
C13 C12 H12 121.1 . . ?
C23 C24 C25 119.4(5) . . ?
C23 C24 H24 120.3 . . ?
C25 C24 H24 120.3 . . ?
C13 C14 C9 121.6(5) . . ?
C13 C14 H14 119.2 . . ?
C9 C14 H14 119.2 . . ?
C20 C19 C18 119.4(5) . . ?
C20 C19 H19 120.3 . . ?
C18 C19 H19 120.3 . . ?
O7 C7 Re2 176.5(6) . . ?
C26 C25 C24 121.0(5) . . ?
C26 C25 H25 119.5 . . ?
C24 C25 H25 119.5 . . ?
N2 C29 C30 120.8(4) . . ?
N2 C29 C34 121.4(4) . . ?
C30 C29 C34 117.7(4) . . ?
C37 C36 C35 120.1(5) . . ?
C37 C36 H36 120.0 . . ?
C35 C36 H36 120.0 . . ?
C32 C31 C30 118.4(5) . . ?
C32 C31 H31 120.8 . . ?
C30 C31 H31 120.8 . . ?
C39 C38 C37 120.0(4) . . ?
C39 C38 H38 120.0 . . ?
C37 C38 H38 120.0 . . ?
C34 C33 C32 121.8(5) . . ?
C34 C33 H33 119.1 . . ?
C32 C33 H33 119.1 . . ?
C19 C18 C17 119.7(5) . . ?
C19 C18 H18 120.1 . . ?
C17 C18 H18 120.1 . . ?
C33 C34 C29 120.1(5) . . ?
C33 C34 H34 119.9 . . ?
C29 C34 H34 119.9 . . ?
C16 C17 C18 120.1(5) . . ?
C16 C17 H17 119.9 . . ?
C18 C17 H17 119.9 . . ?
C10 C11 C12 121.7(6) . . ?
C10 C11 H11 119.1 . . ?
C12 C11 H11 119.1 . . ?
C31 C32 C33 120.3(5) . . ?
C31 C32 H32 119.8 . . ?
C33 C32 H32 119.8 . . ?
C14 C13 C12 120.9(5) . . ?
C14 C13 H13 119.6 . . ?
C12 C13 H13 119.6 . . ?

loop_
_geom_bond_atom_site_label_1
_geom_bond_atom_site_label_2
_geom_bond_distance
_geom_bond_site_symmetry_2
_geom_bond_publ_flag
Re1 C2 1.906(5) . ?
Re1 C3 1.931(5) . ?
Re1 C1 1.940(6) . ?
Re1 N1 2.173(4) . ?
Re1 C8 2.308(5) . ?
Re1 C21 2.342(4) . ?
Re1 C22 2.405(4) . ?
Re2 C6 1.924(5) . ?
Re2 C5 1.979(5) . ?
Re2 C4 1.994(6) . ?
Re2 C7 2.003(7) . ?
Re2 C40 2.158(5) . ?
Re2 N2 2.241(4) . ?
Cl1 C41 1.667(8) . ?
Cl2 C41 1.718(11) . ?
O2 C2 1.146(6) . ?
O3 C3 1.147(6) . ?
O1 C1 1.142(7) . ?
O6 C6 1.148(6) . ?
O5 C5 1.142(6) . ?
O7 C7 1.119(7) . ?
O4 C4 1.133(7) . ?
N1 C27 1.321(5) . ?
N1 C30 1.372(6) . ?
N2 C28 1.348(6) . ?
N2 C29 1.387(6) . ?
C22 C23 1.423(7) . ?
C22 C21 1.437(7) . ?
C22 C27 1.496(6) . ?
C40 C39 1.393(6) . ?
C40 C35 1.415(6) . ?
C41 H41A 0.9900 . ?
C41 H41B 0.9900 . ?
C27 C28 1.429(6) . ?
C35 C36 1.410(6) . ?
C35 C28 1.484(6) . ?
C15 C20 1.394(6) . ?
C15 C16 1.395(7) . ?
C15 C8 1.519(7) . ?
C30 C29 1.405(7) . ?
C30 C31 1.421(6) . ?
C8 C21 1.474(7) . ?
C8 C9 1.514(7) . ?
C21 C26 1.434(6) . ?
C16 C17 1.370(7) . ?
C16 H16 0.9500 . ?
C9 C10 1.396(7) . ?
C9 C14 1.399(6) . ?
C39 C38 1.384(7) . ?
C39 H39 0.9500 . ?
C20 C19 1.388(7) . ?
C20 H20 0.9500 . ?
C10 C11 1.369(9) . ?
C10 H10 0.9500 . ?
C26 C25 1.351(8) . ?
C26 H26 0.9500 . ?
C23 C24 1.373(7) . ?
C23 H23 0.9500 . ?
C37 C36 1.379(6) . ?
C37 C38 1.392(7) . ?
C37 H37 0.9500 . ?
C12 C11 1.382(8) . ?
C12 C13 1.384(8) . ?
C12 H12 0.9500 . ?
C24 C25 1.410(8) . ?
C24 H24 0.9500 . ?
C14 C13 1.379(7) . ?
C14 H14 0.9500 . ?
C19 C18 1.389(8) . ?
C19 H19 0.9500 . ?
C25 H25 0.9500 . ?
C29 C34 1.408(7) . ?
C36 H36 0.9500 . ?
C31 C32 1.376(7) . ?
C31 H31 0.9500 . ?
C38 H38 0.9500 . ?
C33 C34 1.371(7) . ?
C33 C32 1.385(8) . ?
C33 H33 0.9500 . ?
C18 C17 1.391(8) . ?
C18 H18 0.9500 . ?
C34 H34 0.9500 . ?
C17 H17 0.9500 . ?
C11 H11 0.9500 . ?
C32 H32 0.9500 . ?
C13 H13 0.9500 . ?

loop_
_geom_torsion_atom_site_label_1
_geom_torsion_atom_site_label_2
_geom_torsion_atom_site_label_3
_geom_torsion_atom_site_label_4
_geom_torsion
_geom_torsion_site_symmetry_1
_geom_torsion_site_symmetry_2
_geom_torsion_site_symmetry_3
_geom_torsion_site_symmetry_4
_geom_torsion_publ_flag
C2 Re1 N1 C27 164.1(3) . . . . ?
C3 Re1 N1 C27 -8.8(12) . . . . ?
C1 Re1 N1 C27 -102.3(4) . . . . ?
C8 Re1 N1 C27 63.4(3) . . . . ?
C21 Re1 N1 C27 26.2(3) . . . . ?
C22 Re1 N1 C27 -2.4(3) . . . . ?
C2 Re1 N1 C30 -7.4(6) . . . . ?
C3 Re1 N1 C30 179.7(10) . . . . ?
C1 Re1 N1 C30 86.1(5) . . . . ?
C8 Re1 N1 C30 -108.1(5) . . . . ?
C21 Re1 N1 C30 -145.4(5) . . . . ?
C22 Re1 N1 C30 -174.0(6) . . . . ?
C6 Re2 N2 C28 -3.0(13) . . . . ?
C5 Re2 N2 C28 173.3(4) . . . . ?
C4 Re2 N2 C28 82.2(4) . . . . ?
C7 Re2 N2 C28 -93.3(4) . . . . ?
C40 Re2 N2 C28 -5.9(4) . . . . ?
C6 Re2 N2 C29 -176.1(11) . . . . ?
C5 Re2 N2 C29 0.3(5) . . . . ?
C4 Re2 N2 C29 -90.8(4) . . . . ?
C7 Re2 N2 C29 93.7(4) . . . . ?
C40 Re2 N2 C29 -179.0(5) . . . . ?
C2 Re1 C22 C23 -158.5(5) . . . . ?
C3 Re1 C22 C23 58.6(4) . . . . ?
C1 Re1 C22 C23 -34.6(4) . . . . ?
N1 Re1 C22 C23 -120.1(4) . . . . ?
C8 Re1 C22 C23 145.2(4) . . . . ?
C21 Re1 C22 C23 115.3(5) . . . . ?
C2 Re1 C22 C21 86.2(6) . . . . ?
C3 Re1 C22 C21 -56.7(3) . . . . ?
C1 Re1 C22 C21 -149.9(3) . . . . ?
N1 Re1 C22 C21 124.5(3) . . . . ?
C8 Re1 C22 C21 29.9(3) . . . . ?
C2 Re1 C22 C27 -36.2(7) . . . . ?
C3 Re1 C22 C27 -179.1(3) . . . . ?
C1 Re1 C22 C27 87.7(3) . . . . ?
N1 Re1 C22 C27 2.1(3) . . . . ?
C8 Re1 C22 C27 -92.6(3) . . . . ?
C21 Re1 C22 C27 -122.4(4) . . . . ?
C2 Re1 C1 O1 -180(100) . . . . ?
C3 Re1 C1 O1 -92(23) . . . . ?
N1 Re1 C1 O1 78(23) . . . . ?
C8 Re1 C1 O1 17(23) . . . . ?
C21 Re1 C1 O1 -4(23) . . . . ?
C22 Re1 C1 O1 18(23) . . . . ?
C6 Re2 C40 C39 2.2(5) . . . . ?
C5 Re2 C40 C39 96(14) . . . . ?
C4 Re2 C40 C39 91.9(5) . . . . ?
C7 Re2 C40 C39 -88.3(5) . . . . ?
N2 Re2 C40 C39 -178.4(5) . . . . ?
C6 Re2 C40 C35 179.2(4) . . . . ?
C5 Re2 C40 C35 -87(14) . . . . ?
C4 Re2 C40 C35 -91.1(4) . . . . ?
C7 Re2 C40 C35 88.7(4) . . . . ?
N2 Re2 C40 C35 -1.4(4) . . . . ?
C2 Re1 C3 O3 104(11) . . . . ?
C1 Re1 C3 O3 11(11) . . . . ?
N1 Re1 C3 O3 -83(11) . . . . ?
C8 Re1 C3 O3 -154(11) . . . . ?
C21 Re1 C3 O3 -118(11) . . . . ?
C22 Re1 C3 O3 -89(11) . . . . ?
C30 N1 C27 C28 -1.7(8) . . . . ?
Re1 N1 C27 C28 -175.2(4) . . . . ?
C30 N1 C27 C22 177.1(4) . . . . ?
Re1 N1 C27 C22 3.6(5) . . . . ?
C23 C22 C27 N1 117.6(5) . . . . ?
C21 C22 C27 N1 -68.6(6) . . . . ?
Re1 C22 C27 N1 -3.2(4) . . . . ?
C23 C22 C27 C28 -63.7(7) . . . . ?
C21 C22 C27 C28 110.1(6) . . . . ?
Re1 C22 C27 C28 175.6(5) . . . . ?
C39 C40 C35 C36 6.3(8) . . . . ?
Re2 C40 C35 C36 -171.0(4) . . . . ?
C39 C40 C35 C28 -174.8(5) . . . . ?
Re2 C40 C35 C28 7.9(6) . . . . ?
C27 N1 C30 C29 -1.1(8) . . . . ?
Re1 N1 C30 C29 169.5(4) . . . . ?
C27 N1 C30 C31 -178.9(5) . . . . ?
Re1 N1 C30 C31 -8.4(8) . . . . ?
C20 C15 C8 C21 147.3(5) . . . . ?
C16 C15 C8 C21 -36.9(7) . . . . ?
C20 C15 C8 C9 -76.1(6) . . . . ?
C16 C15 C8 C9 99.7(6) . . . . ?
C20 C15 C8 Re1 64.1(6) . . . . ?
C16 C15 C8 Re1 -120.1(5) . . . . ?
C2 Re1 C8 C21 169.6(3) . . . . ?
C3 Re1 C8 C21 80.5(3) . . . . ?
C1 Re1 C8 C21 -27.8(8) . . . . ?
N1 Re1 C8 C21 -89.5(3) . . . . ?
C22 Re1 C8 C21 -28.6(2) . . . . ?
C2 Re1 C8 C9 57.6(4) . . . . ?
C3 Re1 C8 C9 -31.5(4) . . . . ?
C1 Re1 C8 C9 -139.8(6) . . . . ?
N1 Re1 C8 C9 158.5(4) . . . . ?
C21 Re1 C8 C9 -112.0(5) . . . . ?
C22 Re1 C8 C9 -140.6(4) . . . . ?
C2 Re1 C8 C15 -76.2(4) . . . . ?
C3 Re1 C8 C15 -165.3(3) . . . . ?
C1 Re1 C8 C15 86.4(7) . . . . ?
N1 Re1 C8 C15 24.8(3) . . . . ?
C21 Re1 C8 C15 114.2(4) . . . . ?
C22 Re1 C8 C15 85.7(3) . . . . ?
C23 C22 C21 C26 3.9(6) . . . . ?
C27 C22 C21 C26 -169.8(4) . . . . ?
Re1 C22 C21 C26 114.9(4) . . . . ?
C23 C22 C21 C8 -166.4(4) . . . . ?
C27 C22 C21 C8 19.9(6) . . . . ?
Re1 C22 C21 C8 -55.3(4) . . . . ?
C23 C22 C21 Re1 -111.1(4) . . . . ?
C27 C22 C21 Re1 75.2(4) . . . . ?
C9 C8 C21 C26 6.3(7) . . . . ?
C15 C8 C21 C26 138.7(5) . . . . ?
Re1 C8 C21 C26 -111.9(4) . . . . ?
C9 C8 C21 C22 175.7(4) . . . . ?
C15 C8 C21 C22 -51.9(6) . . . . ?
Re1 C8 C21 C22 57.5(4) . . . . ?
C9 C8 C21 Re1 118.2(4) . . . . ?
C15 C8 C21 Re1 -109.3(4) . . . . ?
C2 Re1 C21 C26 102.7(5) . . . . ?
C3 Re1 C21 C26 17.3(4) . . . . ?
C1 Re1 C21 C26 -71.5(5) . . . . ?
N1 Re1 C21 C26 -156.7(4) . . . . ?
C8 Re1 C21 C26 118.0(5) . . . . ?
C22 Re1 C21 C26 -110.6(5) . . . . ?
C2 Re1 C21 C22 -146.7(3) . . . . ?
C3 Re1 C21 C22 128.0(3) . . . . ?
C1 Re1 C21 C22 39.1(4) . . . . ?
N1 Re1 C21 C22 -46.0(3) . . . . ?
C8 Re1 C21 C22 -131.3(4) . . . . ?
C2 Re1 C21 C8 -15.4(4) . . . . ?
C3 Re1 C21 C8 -100.7(3) . . . . ?
C1 Re1 C21 C8 170.5(3) . . . . ?
N1 Re1 C21 C8 85.3(3) . . . . ?
C22 Re1 C21 C8 131.3(4) . . . . ?
C29 N2 C28 C27 6.1(7) . . . . ?
Re2 N2 C28 C27 -167.6(4) . . . . ?
C29 N2 C28 C35 -174.3(4) . . . . ?
Re2 N2 C28 C35 12.0(6) . . . . ?
N1 C27 C28 N2 -0.9(8) . . . . ?
C22 C27 C28 N2 -179.4(5) . . . . ?
N1 C27 C28 C35 179.6(5) . . . . ?
C22 C27 C28 C35 1.0(8) . . . . ?
C36 C35 C28 N2 165.5(5) . . . . ?
C40 C35 C28 N2 -13.3(7) . . . . ?
C36 C35 C28 C27 -14.9(8) . . . . ?
C40 C35 C28 C27 166.3(5) . . . . ?
C20 C15 C16 C17 -2.9(8) . . . . ?
C8 C15 C16 C17 -178.8(5) . . . . ?
C21 C8 C9 C10 78.6(6) . . . . ?
C15 C8 C9 C10 -58.6(6) . . . . ?
Re1 C8 C9 C10 164.9(4) . . . . ?
C21 C8 C9 C14 -108.9(5) . . . . ?
C15 C8 C9 C14 113.9(5) . . . . ?
Re1 C8 C9 C14 -22.6(7) . . . . ?
C35 C40 C39 C38 -2.7(8) . . . . ?
Re2 C40 C39 C38 174.3(4) . . . . ?
C6 Re2 C4 O4 -2(9) . . . . ?
C5 Re2 C4 O4 85(9) . . . . ?
C7 Re2 C4 O4 -98(9) . . . . ?
C40 Re2 C4 O4 -95(9) . . . . ?
N2 Re2 C4 O4 -171(9) . . . . ?
C6 Re2 C5 O5 0(5) . . . . ?
C4 Re2 C5 O5 -90(5) . . . . ?
C7 Re2 C5 O5 90(5) . . . . ?
C40 Re2 C5 O5 -94(15) . . . . ?
N2 Re2 C5 O5 -179(100) . . . . ?
C16 C15 C20 C19 2.5(8) . . . . ?
C8 C15 C20 C19 178.5(5) . . . . ?
C14 C9 C10 C11 1.1(8) . . . . ?
C8 C9 C10 C11 174.1(5) . . . . ?
C3 Re1 C2 O2 59(13) . . . . ?
C1 Re1 C2 O2 149(13) . . . . ?
N1 Re1 C2 O2 -120(13) . . . . ?
C8 Re1 C2 O2 -36(13) . . . . ?
C21 Re1 C2 O2 -27(13) . . . . ?
C22 Re1 C2 O2 -87(13) . . . . ?
C22 C21 C26 C25 -2.1(7) . . . . ?
C8 C21 C26 C25 167.8(5) . . . . ?
Re1 C21 C26 C25 83.6(6) . . . . ?
C5 Re2 C6 O6 158(21) . . . . ?
C4 Re2 C6 O6 -111(21) . . . . ?
C7 Re2 C6 O6 64(21) . . . . ?
C40 Re2 C6 O6 -23(21) . . . . ?
N2 Re2 C6 O6 -26(22) . . . . ?
C21 C22 C23 C24 -2.2(7) . . . . ?
C27 C22 C23 C24 171.5(4) . . . . ?
Re1 C22 C23 C24 -84.4(5) . . . . ?
C22 C23 C24 C25 -1.5(7) . . . . ?
C10 C9 C14 C13 -1.2(8) . . . . ?
C8 C9 C14 C13 -173.8(5) . . . . ?
C15 C20 C19 C18 -0.2(9) . . . . ?
C6 Re2 C7 O7 -67(9) . . . . ?
C5 Re2 C7 O7 -154(9) . . . . ?
C4 Re2 C7 O7 28(10) . . . . ?
C40 Re2 C7 O7 26(9) . . . . ?
N2 Re2 C7 O7 101(9) . . . . ?
C21 C26 C25 C24 -1.4(8) . . . . ?
C23 C24 C25 C26 3.3(8) . . . . ?
C28 N2 C29 C30 -8.9(7) . . . . ?
Re2 N2 C29 C30 163.9(4) . . . . ?
C28 N2 C29 C34 167.7(5) . . . . ?
Re2 N2 C29 C34 -19.5(7) . . . . ?
N1 C30 C29 N2 6.5(8) . . . . ?
C31 C30 C29 N2 -175.7(5) . . . . ?
N1 C30 C29 C34 -170.2(5) . . . . ?
C31 C30 C29 C34 7.6(8) . . . . ?
C38 C37 C36 C35 1.6(9) . . . . ?
C40 C35 C36 C37 -5.9(8) . . . . ?
C28 C35 C36 C37 175.3(5) . . . . ?
N1 C30 C31 C32 172.3(6) . . . . ?
C29 C30 C31 C32 -5.5(9) . . . . ?
C40 C39 C38 C37 -1.4(9) . . . . ?
C36 C37 C38 C39 2.0(9) . . . . ?
C20 C19 C18 C17 -1.9(10) . . . . ?
C32 C33 C34 C29 -1.0(10) . . . . ?
N2 C29 C34 C33 179.0(5) . . . . ?
C30 C29 C34 C33 -4.3(9) . . . . ?
C15 C16 C17 C18 0.9(9) . . . . ?
C19 C18 C17 C16 1.5(10) . . . . ?
C9 C10 C11 C12 -0.4(10) . . . . ?
C13 C12 C11 C10 -0.2(10) . . . . ?
C30 C31 C32 C33 0.1(10) . . . . ?
C34 C33 C32 C31 3.2(11) . . . . ?
C9 C14 C13 C12 0.7(9) . . . . ?
C11 C12 C13 C14 0.1(9) . . . . ?
